data_1557600
loop_
_publ_author_name
'Li, Shuaikang'
'Xu, Guoyong'
'Dai, Shengyu'

_publ_section_title
;
 A remote nonconjugated electron effect in insertion polymerization with
 \a-diimine nickel and palladium species
;
_journal_issue 15
_journal_name_full 'Polymer Chemistry'
_journal_page_first 2692
_journal_page_last 2699
_journal_paper_doi 10.1039/D0PY00218F
_journal_volume 11
_journal_year 2020
_chemical_formula_sum 'C77 H75 Cl N2 Pd'
_chemical_formula_weight 1170.24
_chemical_properties_physical Heat-sensitive,Light-sensitive
_space_group_IT_number 14
_space_group_name_Hall '-P 2ybc'
_space_group_name_H-M_alt 'P 1 21/c 1'
_symmetry_cell_setting monoclinic
_symmetry_space_group_name_H-M 'P 1 21/c 1'
_atom_sites_solution_hydrogens geom
_atom_sites_solution_primary direct
_atom_sites_solution_secondary difmap
_audit_creation_method SHELXL-97
_audit_update_record
;
2020-01-22 deposited with the CCDC.	2020-03-12 downloaded from the CCDC.
;
_cell_angle_alpha 90.00
_cell_angle_beta 92.509(2)
_cell_angle_gamma 90.00
_cell_formula_units_Z 4
_cell_length_a 13.1908(6)
_cell_length_b 27.7405(13)
_cell_length_c 18.6474(7)
_cell_measurement_reflns_used 3548
_cell_measurement_temperature 293(2)
_cell_measurement_theta_max 58.1090
_cell_measurement_theta_min 3.9520
_cell_volume 6816.9(5)
_computing_cell_refinement 'Bruker FRAMBO'
_computing_data_collection 'Bruker FRAMBO'
_computing_data_reduction 'Bruker SAINT'
_computing_molecular_graphics 'Bruker SHELXTL'
_computing_publication_material 'Bruker SHELXTL'
_computing_structure_refinement 'SHELXL-97 (Sheldrick, 1997)'
_computing_structure_solution 'SHELXS-97 (Sheldrick, 1990)'
_diffrn_ambient_temperature 293(2)
_diffrn_detector 'CCD plate'
_diffrn_detector_area_resol_mean 8.1281
_diffrn_detector_type Eos
_diffrn_measured_fraction_theta_full 0.999
_diffrn_measured_fraction_theta_max 0.999
_diffrn_measurement_device_type 'Xcalibur, Eos, Gemini'
_diffrn_radiation_monochromator graphite
_diffrn_radiation_source 'fine-focus sealed tube'
_diffrn_radiation_type CuK\a
_diffrn_radiation_wavelength 1.54178
_diffrn_reflns_av_R_equivalents 0.0508
_diffrn_reflns_av_sigmaI/netI 0.0884
_diffrn_reflns_limit_h_max 12
_diffrn_reflns_limit_h_min -15
_diffrn_reflns_limit_k_max 32
_diffrn_reflns_limit_k_min -16
_diffrn_reflns_limit_l_max 22
_diffrn_reflns_limit_l_min -19
_diffrn_reflns_number 23809
_diffrn_reflns_theta_full 66.04
_diffrn_reflns_theta_max 66.04
_diffrn_reflns_theta_min 2.86
_exptl_absorpt_coefficient_mu 2.861
_exptl_absorpt_correction_T_max 0.8702
_exptl_absorpt_correction_T_min 0.4807
_exptl_absorpt_correction_type multi-scan
_exptl_absorpt_process_details sadabs
_exptl_crystal_colour red
_exptl_crystal_density_diffrn 1.140
_exptl_crystal_density_method 'not measured'
_exptl_crystal_description block
_exptl_crystal_F_000 2456
_exptl_crystal_size_max 0.30
_exptl_crystal_size_mid 0.06
_exptl_crystal_size_min 0.05
_platon_squeeze_details
;
;
_refine_diff_density_max 0.613
_refine_diff_density_min -0.651
_refine_diff_density_rms 0.065
_refine_ls_extinction_method none
_refine_ls_goodness_of_fit_ref 1.043
_refine_ls_hydrogen_treatment mixed
_refine_ls_matrix_type full
_refine_ls_number_parameters 740
_refine_ls_number_reflns 11887
_refine_ls_number_restraints 87
_refine_ls_restrained_S_all 1.065
_refine_ls_R_factor_all 0.1050
_refine_ls_R_factor_gt 0.0602
_refine_ls_shift/su_max 0.001
_refine_ls_shift/su_mean 0.000
_refine_ls_structure_factor_coef Fsqd
_refine_ls_weighting_details 'calc w=1/[\s^2^(Fo^2^)+(0.0477P)^2^+0.0000P] where P=(Fo^2^+2Fc^2^)/3'
_refine_ls_weighting_scheme calc
_refine_ls_wR_factor_gt 0.1260
_refine_ls_wR_factor_ref 0.1425
_reflns_number_gt 6956
_reflns_number_total 11887
_reflns_threshold_expression >2sigma(I)
_cod_data_source_file d0py00218f2.cif
_cod_data_source_block 190923e
_cod_depositor_comments
;
The following automatic conversions were performed:

data item '_symmetry_cell_setting' value 'Monoclinic' was changed to
'monoclinic' in accordance with the
/home/data/users/saulius/crontab/automatic-downloads/rss-feeds/RSC/lib/dictionaries/cif_core.dic
dictionary named 'cif_core.dic' version 2.4.2 last updated on
2011-04-26.

Automatic conversion script
Id: cif_fix_values 7556 2019-12-06 15:28:31Z antanas 

 Adding full bibliography for 1557600--1557601.cif.

 Adding full bibliography for 1557600--1557601.cif.
;
_cod_original_sg_symbol_H-M P2(1)/c
_cod_database_code 1557600

loop_
_symmetry_equiv_pos_as_xyz
'x, y, z'
'-x, y+1/2, -z+1/2'
'-x, -y, -z'
'x, -y-1/2, z-1/2'

loop_
_atom_site_label
_atom_site_type_symbol
_atom_site_fract_x
_atom_site_fract_y
_atom_site_fract_z
_atom_site_U_iso_or_equiv
_atom_site_adp_type
_atom_site_occupancy
_atom_site_symmetry_multiplicity
_atom_site_calc_flag
_atom_site_refinement_flags
_atom_site_disorder_assembly
_atom_site_disorder_group
Pd1 Pd 0.58749(3) 0.266871(14) 0.204464(18) 0.05023(13) Uani 1 1 d . . .
Cl1 Cl 0.53179(13) 0.22602(6) 0.30007(7) 0.0895(5) Uani 1 1 d . . .
N1 N 0.5666(3) 0.21158(14) 0.1262(2) 0.0467(10) Uani 1 1 d . . .
N2 N 0.6363(3) 0.29862(14) 0.11169(18) 0.0454(9) Uani 1 1 d . . .
C1 C 0.5842(4) 0.19114(18) -0.0023(2) 0.0570(13) Uani 1 1 d . . .
H1A H 0.6513 0.1845 -0.0178 0.085 Uiso 1 1 calc R . .
H1B H 0.5455 0.2070 -0.0402 0.085 Uiso 1 1 calc R . .
H1C H 0.5516 0.1614 0.0096 0.085 Uiso 1 1 calc R . .
C2 C 0.5909(3) 0.22294(17) 0.0620(2) 0.0440(11) Uani 1 1 d . . .
C3 C 0.6304(3) 0.27306(19) 0.0551(2) 0.0484(12) Uani 1 1 d . . .
C4 C 0.6629(4) 0.28970(19) -0.0180(2) 0.0665(15) Uani 1 1 d . . .
H4A H 0.6795 0.3234 -0.0159 0.100 Uiso 1 1 calc R . .
H4B H 0.6085 0.2846 -0.0530 0.100 Uiso 1 1 calc R . .
H4C H 0.7213 0.2717 -0.0312 0.100 Uiso 1 1 calc R . .
C5 C 0.5329(3) 0.16368(18) 0.1441(2) 0.0477(12) Uani 1 1 d . . .
C6 C 0.4290(3) 0.15308(18) 0.1418(2) 0.0478(12) Uani 1 1 d . . .
C7 C 0.4006(4) 0.10754(19) 0.1625(3) 0.0567(14) Uani 1 1 d . . .
H7 H 0.3319 0.1000 0.1605 0.068 Uiso 1 1 calc R . .
C8 C 0.4685(4) 0.07264(18) 0.1861(3) 0.0587(14) Uani 1 1 d D A .
C9 C 0.5712(4) 0.08511(19) 0.1911(3) 0.0585(14) Uani 1 1 d . . .
H9 H 0.6185 0.0626 0.2084 0.070 Uiso 1 1 calc R . .
C10 C 0.6039(3) 0.13057(19) 0.1705(3) 0.0507(12) Uani 1 1 d . . .
C11 C 0.4348(5) 0.0233(2) 0.2079(4) 0.090(2) Uani 1 1 d DU . .
H11A H 0.4855 0.0103 0.2419 0.107 Uiso 0.609(5) 1 calc PR A 1
H11B H 0.3722 0.0266 0.2328 0.107 Uiso 0.609(5) 1 calc PR A 1
H11C H 0.4371 0.0213 0.2599 0.107 Uiso 0.391(5) 1 d PR A 2
H11D H 0.4836 0.0003 0.1910 0.107 Uiso 0.391(5) 1 d PR A 2
C12 C 0.4180(13) -0.0122(4) 0.1492(7) 0.157(5) Uani 0.609(5) 1 d PDU A 1
H12A H 0.4242 -0.0439 0.1709 0.189 Uiso 0.609(5) 1 calc PR A 1
H12B H 0.3477 -0.0088 0.1323 0.189 Uiso 0.609(5) 1 calc PR A 1
C13 C 0.4781(13) -0.0130(5) 0.0859(8) 0.192(5) Uani 0.609(5) 1 d PDU A 1
H13A H 0.5435 0.0015 0.0983 0.230 Uiso 0.609(5) 1 calc PR A 1
H13B H 0.4448 0.0072 0.0495 0.230 Uiso 0.609(5) 1 calc PR A 1
C14 C 0.4962(16) -0.0614(6) 0.0537(11) 0.290(9) Uani 0.609(5) 1 d PDU A 1
H14A H 0.4726 -0.0860 0.0851 0.435 Uiso 0.609(5) 1 calc PR A 1
H14B H 0.5675 -0.0656 0.0474 0.435 Uiso 0.609(5) 1 calc PR A 1
H14C H 0.4601 -0.0636 0.0080 0.435 Uiso 0.609(5) 1 calc PR A 1
C12' C 0.3323(12) 0.0070(6) 0.1787(13) 0.157(5) Uani 0.391(5) 1 d PD A 2
H12C H 0.3293 0.0116 0.1271 0.189 Uiso 0.391(5) 1 calc PR A 2
H12D H 0.2810 0.0277 0.1984 0.189 Uiso 0.391(5) 1 calc PR A 2
C13' C 0.3047(15) -0.0462(6) 0.1947(15) 0.192(5) Uani 0.391(5) 1 d PD A 2
H13C H 0.3293 -0.0671 0.1575 0.230 Uiso 0.391(5) 1 calc PR A 2
H13D H 0.3362 -0.0561 0.2403 0.230 Uiso 0.391(5) 1 calc PR A 2
C14' C 0.1884(16) -0.0501(10) 0.1971(18) 0.290(9) Uani 0.391(5) 1 d PD A 2
H14D H 0.1651 -0.0303 0.2353 0.435 Uiso 0.391(5) 1 calc PR A 2
H14E H 0.1697 -0.0830 0.2052 0.435 Uiso 0.391(5) 1 calc PR A 2
H14F H 0.1579 -0.0393 0.1522 0.435 Uiso 0.391(5) 1 calc PR A 2
C15 C 0.3521(3) 0.19087(18) 0.1166(2) 0.0517(12) Uani 1 1 d . . .
H15 H 0.3817 0.2222 0.1298 0.062 Uiso 1 1 calc R . .
C16 C 0.3381(4) 0.1908(2) 0.0349(3) 0.0602(14) Uani 1 1 d . . .
C17 C 0.3270(5) 0.1489(3) -0.0037(3) 0.0824(19) Uani 1 1 d . . .
H17 H 0.3251 0.1194 0.0200 0.099 Uiso 1 1 calc R . .
C18 C 0.3185(6) 0.1506(3) -0.0786(4) 0.112(3) Uani 1 1 d . . .
H18 H 0.3114 0.1221 -0.1045 0.135 Uiso 1 1 calc R . .
C19 C 0.3205(6) 0.1930(4) -0.1139(4) 0.121(3) Uani 1 1 d . . .
H19 H 0.3139 0.1936 -0.1637 0.146 Uiso 1 1 calc R . .
C20 C 0.3321(5) 0.2345(3) -0.0766(4) 0.101(2) Uani 1 1 d . . .
H20 H 0.3348 0.2636 -0.1012 0.121 Uiso 1 1 calc R . .
C21 C 0.3401(4) 0.2344(2) -0.0020(3) 0.0772(18) Uani 1 1 d . . .
H21 H 0.3467 0.2633 0.0231 0.093 Uiso 1 1 calc R . .
C22 C 0.2533(4) 0.1869(2) 0.1560(3) 0.0579(14) Uani 1 1 d . . .
C23 C 0.1707(4) 0.1608(2) 0.1304(3) 0.0772(18) Uani 1 1 d . . .
H23 H 0.1720 0.1462 0.0856 0.093 Uiso 1 1 calc R . .
C24 C 0.0859(4) 0.1561(3) 0.1709(4) 0.095(2) Uani 1 1 d . . .
H24 H 0.0318 0.1373 0.1535 0.113 Uiso 1 1 calc R . .
C25 C 0.0798(5) 0.1780(3) 0.2347(4) 0.101(3) Uani 1 1 d . . .
H25 H 0.0218 0.1748 0.2609 0.122 Uiso 1 1 calc R . .
C26 C 0.1604(6) 0.2052(3) 0.2609(3) 0.111(3) Uani 1 1 d . . .
H26 H 0.1568 0.2209 0.3047 0.133 Uiso 1 1 calc R . .
C27 C 0.2470(4) 0.2091(2) 0.2218(3) 0.086(2) Uani 1 1 d . . .
H27 H 0.3018 0.2269 0.2404 0.103 Uiso 1 1 calc R . .
C28 C 0.7161(3) 0.14397(18) 0.1758(3) 0.0542(13) Uani 1 1 d . . .
H28 H 0.7187 0.1783 0.1879 0.065 Uiso 1 1 calc R . .
C29 C 0.7643(4) 0.1392(2) 0.1041(3) 0.0587(14) Uani 1 1 d . . .
C30 C 0.8317(4) 0.1744(2) 0.0822(3) 0.0716(16) Uani 1 1 d . . .
H30 H 0.8488 0.2001 0.1123 0.086 Uiso 1 1 calc R . .
C31 C 0.8738(5) 0.1708(3) 0.0146(4) 0.095(2) Uani 1 1 d . . .
H31 H 0.9190 0.1943 0.0004 0.114 Uiso 1 1 calc R . .
C32 C 0.8499(6) 0.1338(3) -0.0303(4) 0.113(3) Uani 1 1 d . . .
H32 H 0.8774 0.1321 -0.0753 0.135 Uiso 1 1 calc R . .
C33 C 0.7838(5) 0.0983(3) -0.0082(4) 0.105(2) Uani 1 1 d . . .
H33 H 0.7683 0.0723 -0.0384 0.126 Uiso 1 1 calc R . .
C34 C 0.7407(4) 0.1009(2) 0.0579(3) 0.0836(19) Uani 1 1 d . . .
H34 H 0.6959 0.0771 0.0716 0.100 Uiso 1 1 calc R . .
C35 C 0.7731(4) 0.1180(2) 0.2372(3) 0.0603(14) Uani 1 1 d . . .
C36 C 0.7443(4) 0.1266(2) 0.3061(3) 0.0783(18) Uani 1 1 d . . .
H36 H 0.6918 0.1482 0.3134 0.094 Uiso 1 1 calc R . .
C37 C 0.7913(5) 0.1042(3) 0.3649(4) 0.093(2) Uani 1 1 d . . .
H37 H 0.7697 0.1097 0.4110 0.112 Uiso 1 1 calc R . .
C38 C 0.8700(6) 0.0737(3) 0.3533(4) 0.100(2) Uani 1 1 d . . .
H38 H 0.9028 0.0589 0.3926 0.120 Uiso 1 1 calc R . .
C39 C 0.9024(5) 0.0640(3) 0.2864(5) 0.101(2) Uani 1 1 d . . .
H39 H 0.9559 0.0429 0.2800 0.121 Uiso 1 1 calc R . .
C40 C 0.8525(4) 0.0871(2) 0.2267(4) 0.0854(19) Uani 1 1 d . . .
H40 H 0.8735 0.0812 0.1805 0.102 Uiso 1 1 calc R . .
C41 C 0.6776(4) 0.34760(18) 0.1109(2) 0.0488(12) Uani 1 1 d . . .
C42 C 0.6105(4) 0.38629(19) 0.1050(3) 0.0582(14) Uani 1 1 d . . .
C43 C 0.6510(4) 0.4320(2) 0.1104(3) 0.0773(18) Uani 1 1 d . . .
H43 H 0.6070 0.4582 0.1068 0.093 Uiso 1 1 calc R . .
C44 C 0.7532(5) 0.4409(2) 0.1207(4) 0.090(2) Uani 1 1 d DU . .
C45 C 0.8161(4) 0.4012(2) 0.1291(3) 0.0794(18) Uani 1 1 d . . .
H45 H 0.8851 0.4063 0.1384 0.095 Uiso 1 1 calc R . .
C46 C 0.7810(4) 0.35440(19) 0.1244(3) 0.0559(13) Uani 1 1 d . . .
C47 C 0.7982(6) 0.4923(2) 0.1160(5) 0.132(3) Uani 1 1 d DU . .
H47A H 0.8628 0.4935 0.1429 0.159 Uiso 1 1 calc R . .
H47B H 0.7528 0.5152 0.1373 0.159 Uiso 1 1 calc R . .
C48 C 0.8144(6) 0.5070(3) 0.0340(4) 0.123(3) Uani 1 1 d DU . .
H48A H 0.8516 0.4813 0.0118 0.147 Uiso 1 1 calc R . .
H48B H 0.7482 0.5088 0.0093 0.147 Uiso 1 1 calc R . .
C49 C 0.8676(7) 0.5523(3) 0.0214(5) 0.153(3) Uani 1 1 d DU . .
H49A H 0.9340 0.5506 0.0457 0.183 Uiso 1 1 calc R . .
H49B H 0.8305 0.5782 0.0434 0.183 Uiso 1 1 calc R . .
C50 C 0.8812(8) 0.5650(4) -0.0553(5) 0.195(5) Uani 1 1 d DU . .
H50A H 0.9206 0.5404 -0.0774 0.292 Uiso 1 1 calc R . .
H50B H 0.9159 0.5954 -0.0579 0.292 Uiso 1 1 calc R . .
H50C H 0.8161 0.5674 -0.0800 0.292 Uiso 1 1 calc R . .
C51 C 0.4973(3) 0.37832(19) 0.0895(3) 0.0588(14) Uani 1 1 d . . .
H51 H 0.4840 0.3451 0.1043 0.071 Uiso 1 1 calc R . .
C52 C 0.4299(4) 0.4099(2) 0.1346(3) 0.0620(14) Uani 1 1 d . . .
C53 C 0.3889(5) 0.3927(3) 0.1949(3) 0.092(2) Uani 1 1 d . . .
H53 H 0.4051 0.3616 0.2100 0.111 Uiso 1 1 calc R . .
C54 C 0.3243(6) 0.4198(4) 0.2344(4) 0.120(3) Uani 1 1 d . . .
H54 H 0.2966 0.4066 0.2750 0.144 Uiso 1 1 calc R . .
C55 C 0.3010(6) 0.4647(4) 0.2149(4) 0.116(3) Uani 1 1 d . . .
H55 H 0.2571 0.4827 0.2419 0.139 Uiso 1 1 calc R . .
C56 C 0.3410(5) 0.4841(3) 0.1559(4) 0.094(2) Uani 1 1 d . . .
H56 H 0.3258 0.5158 0.1429 0.113 Uiso 1 1 calc R . .
C57 C 0.4055(4) 0.4564(2) 0.1144(3) 0.0747(17) Uani 1 1 d . . .
H57 H 0.4317 0.4694 0.0732 0.090 Uiso 1 1 calc R . .
C58 C 0.4638(4) 0.3809(2) 0.0105(3) 0.0625(15) Uani 1 1 d . . .
C59 C 0.3684(5) 0.3652(2) -0.0102(4) 0.0844(19) Uani 1 1 d . . .
H59 H 0.3259 0.3530 0.0239 0.101 Uiso 1 1 calc R . .
C60 C 0.3346(6) 0.3674(3) -0.0821(4) 0.103(2) Uani 1 1 d . . .
H60 H 0.2696 0.3568 -0.0953 0.124 Uiso 1 1 calc R . .
C61 C 0.3948(7) 0.3845(3) -0.1326(4) 0.102(2) Uani 1 1 d . . .
H61 H 0.3726 0.3841 -0.1806 0.122 Uiso 1 1 calc R . .
C62 C 0.4862(6) 0.4020(3) -0.1137(4) 0.102(2) Uani 1 1 d . . .
H62 H 0.5265 0.4156 -0.1482 0.122 Uiso 1 1 calc R . .
C63 C 0.5212(5) 0.4000(2) -0.0423(4) 0.0856(19) Uani 1 1 d . . .
H63 H 0.5855 0.4119 -0.0299 0.103 Uiso 1 1 calc R . .
C64 C 0.8550(4) 0.31265(19) 0.1355(3) 0.0593(14) Uani 1 1 d . . .
H64 H 0.8141 0.2832 0.1326 0.071 Uiso 1 1 calc R . .
C65 C 0.9332(4) 0.30834(19) 0.0766(3) 0.0570(13) Uani 1 1 d . . .
C66 C 0.9249(4) 0.3329(2) 0.0133(3) 0.0742(17) Uani 1 1 d . . .
H66 H 0.8713 0.3543 0.0053 0.089 Uiso 1 1 calc R . .
C67 C 0.9949(5) 0.3267(2) -0.0398(3) 0.088(2) Uani 1 1 d . . .
H67 H 0.9882 0.3442 -0.0822 0.106 Uiso 1 1 calc R . .
C68 C 1.0735(5) 0.2949(3) -0.0294(3) 0.0864(19) Uani 1 1 d . . .
H68 H 1.1203 0.2904 -0.0646 0.104 Uiso 1 1 calc R . .
C69 C 1.0816(5) 0.2701(3) 0.0335(4) 0.096(2) Uani 1 1 d . . .
H69 H 1.1351 0.2486 0.0413 0.115 Uiso 1 1 calc R . .
C70 C 1.0123(4) 0.2762(2) 0.0855(3) 0.0816(19) Uani 1 1 d . . .
H70 H 1.0189 0.2582 0.1275 0.098 Uiso 1 1 calc R . .
C71 C 0.9090(5) 0.3124(2) 0.2098(3) 0.0722(17) Uani 1 1 d . . .
C72 C 0.8735(5) 0.2815(3) 0.2622(4) 0.090(2) Uani 1 1 d . . .
H72 H 0.8160 0.2629 0.2524 0.108 Uiso 1 1 calc R . .
C73 C 0.9246(7) 0.2786(4) 0.3297(4) 0.124(3) Uani 1 1 d . . .
H73 H 0.9024 0.2576 0.3645 0.149 Uiso 1 1 calc R . .
C74 C 1.0080(8) 0.3074(4) 0.3435(4) 0.130(4) Uani 1 1 d . . .
H74 H 1.0413 0.3061 0.3884 0.156 Uiso 1 1 calc R . .
C75 C 1.0426(6) 0.3375(3) 0.2932(4) 0.117(3) Uani 1 1 d . . .
H75 H 1.0991 0.3566 0.3039 0.141 Uiso 1 1 calc R . .
C76 C 0.9950(5) 0.3399(3) 0.2265(4) 0.095(2) Uani 1 1 d . . .
H76 H 1.0204 0.3603 0.1920 0.114 Uiso 1 1 calc R . .
C77 C 0.6116(3) 0.32389(15) 0.2749(2) 0.0424(11) Uani 1 1 d . . .
H77A H 0.6671 0.3431 0.2595 0.064 Uiso 1 1 calc R . .
H77B H 0.6274 0.3116 0.3222 0.064 Uiso 1 1 calc R . .
H77C H 0.5515 0.3433 0.2756 0.064 Uiso 1 1 calc R . .

loop_
_atom_site_aniso_label
_atom_site_aniso_U_11
_atom_site_aniso_U_22
_atom_site_aniso_U_33
_atom_site_aniso_U_23
_atom_site_aniso_U_13
_atom_site_aniso_U_12
Pd1 0.0484(2) 0.0590(2) 0.04359(19) 0.0002(2) 0.00507(15) 0.0035(2)
Cl1 0.1043(12) 0.1049(13) 0.0606(8) 0.0094(9) 0.0177(8) -0.0085(10)
N1 0.032(2) 0.052(2) 0.056(2) 0.005(2) 0.0026(18) -0.0011(18)
N2 0.041(2) 0.054(3) 0.040(2) 0.004(2) 0.0009(17) 0.009(2)
C1 0.050(3) 0.066(4) 0.056(3) -0.004(3) 0.006(2) -0.001(3)
C2 0.034(2) 0.052(3) 0.045(3) 0.001(2) 0.002(2) 0.005(2)
C3 0.036(3) 0.064(3) 0.045(3) 0.008(3) 0.003(2) 0.006(2)
C4 0.080(4) 0.067(4) 0.054(3) 0.007(3) 0.012(3) -0.004(3)
C5 0.044(3) 0.051(3) 0.048(3) 0.003(2) 0.004(2) 0.002(2)
C6 0.038(3) 0.058(3) 0.048(3) 0.001(2) 0.001(2) -0.001(2)
C7 0.041(3) 0.069(4) 0.060(3) 0.008(3) -0.002(2) -0.011(3)
C8 0.049(3) 0.058(3) 0.068(3) 0.008(3) -0.003(3) -0.007(3)
C9 0.047(3) 0.057(3) 0.071(4) 0.007(3) 0.001(3) 0.000(3)
C10 0.040(3) 0.058(3) 0.055(3) 0.004(3) -0.001(2) -0.005(3)
C11 0.075(4) 0.064(4) 0.128(6) 0.025(4) -0.015(4) -0.024(3)
C12 0.206(12) 0.091(8) 0.175(11) 0.018(8) 0.008(9) -0.051(9)
C13 0.241(12) 0.108(8) 0.226(12) -0.001(9) 0.002(10) -0.063(9)
C14 0.328(19) 0.215(17) 0.323(19) -0.096(16) -0.035(17) -0.062(16)
C12' 0.206(12) 0.091(8) 0.175(11) 0.018(8) 0.008(9) -0.051(9)
C13' 0.241(12) 0.108(8) 0.226(12) -0.001(9) 0.002(10) -0.063(9)
C14' 0.328(19) 0.215(17) 0.323(19) -0.096(16) -0.035(17) -0.062(16)
C15 0.042(3) 0.056(3) 0.057(3) 0.002(3) 0.000(2) -0.004(2)
C16 0.041(3) 0.077(4) 0.063(3) 0.011(3) 0.006(3) 0.005(3)
C17 0.094(5) 0.098(5) 0.054(4) 0.004(3) -0.009(3) -0.010(4)
C18 0.147(7) 0.128(7) 0.060(4) -0.008(4) -0.018(4) -0.013(6)
C19 0.114(6) 0.188(10) 0.062(5) 0.027(6) -0.010(4) 0.011(7)
C20 0.088(5) 0.134(7) 0.080(5) 0.040(5) 0.011(4) 0.034(5)
C21 0.059(4) 0.098(5) 0.076(4) 0.021(4) 0.012(3) 0.026(4)
C22 0.047(3) 0.066(4) 0.062(3) 0.014(3) 0.007(3) 0.008(3)
C23 0.046(3) 0.097(5) 0.089(4) 0.004(4) 0.007(3) -0.002(3)
C24 0.046(4) 0.128(7) 0.109(5) 0.022(5) -0.001(4) 0.001(4)
C25 0.059(5) 0.148(8) 0.099(5) 0.030(5) 0.020(4) 0.005(5)
C26 0.095(6) 0.171(8) 0.067(4) -0.006(5) 0.026(4) 0.025(6)
C27 0.065(4) 0.119(6) 0.074(4) -0.005(4) 0.012(3) -0.010(4)
C28 0.043(3) 0.049(3) 0.070(3) 0.006(3) -0.003(3) 0.000(2)
C29 0.042(3) 0.062(4) 0.072(4) 0.006(3) -0.001(3) 0.001(3)
C30 0.054(3) 0.077(4) 0.084(4) 0.006(3) 0.010(3) -0.002(3)
C31 0.077(5) 0.112(6) 0.097(5) 0.004(5) 0.026(4) -0.012(4)
C32 0.092(6) 0.140(8) 0.109(6) -0.018(6) 0.036(5) 0.004(5)
C33 0.100(6) 0.108(6) 0.109(6) -0.040(5) 0.025(5) -0.007(5)
C34 0.067(4) 0.082(5) 0.104(5) -0.014(4) 0.025(4) -0.009(4)
C35 0.042(3) 0.059(4) 0.080(4) 0.006(3) -0.005(3) -0.008(3)
C36 0.068(4) 0.076(4) 0.089(5) 0.002(4) -0.023(4) -0.002(3)
C37 0.083(5) 0.097(6) 0.096(5) 0.005(4) -0.025(4) -0.010(4)
C38 0.080(5) 0.112(6) 0.105(6) 0.033(5) -0.034(5) -0.023(5)
C39 0.057(4) 0.095(5) 0.149(7) 0.032(5) -0.011(5) 0.021(4)
C40 0.056(4) 0.082(5) 0.117(5) 0.013(4) 0.003(4) 0.006(3)
C41 0.045(3) 0.048(3) 0.053(3) 0.003(2) 0.007(2) -0.003(2)
C42 0.048(3) 0.048(3) 0.079(4) 0.001(3) 0.009(3) 0.001(3)
C43 0.055(4) 0.055(4) 0.123(5) 0.001(4) 0.010(4) 0.007(3)
C44 0.063(4) 0.050(4) 0.156(6) 0.002(4) 0.005(4) -0.006(3)
C45 0.045(3) 0.073(4) 0.120(5) -0.003(4) 0.005(3) -0.004(3)
C46 0.041(3) 0.053(3) 0.075(4) 0.004(3) 0.004(3) -0.002(3)
C47 0.108(5) 0.069(5) 0.216(8) -0.009(5) -0.028(6) 0.015(4)
C48 0.117(5) 0.080(5) 0.173(7) 0.016(5) 0.017(5) -0.035(4)
C49 0.114(6) 0.120(7) 0.222(9) 0.014(7) -0.009(7) -0.027(5)
C50 0.186(10) 0.202(11) 0.197(10) -0.025(10) 0.015(9) -0.079(8)
C51 0.043(3) 0.048(3) 0.086(4) 0.006(3) 0.011(3) 0.004(2)
C52 0.050(3) 0.070(4) 0.065(3) 0.001(3) -0.001(3) 0.010(3)
C53 0.081(5) 0.123(6) 0.074(4) 0.020(4) 0.012(4) 0.032(4)
C54 0.115(7) 0.173(10) 0.074(5) 0.009(6) 0.022(5) 0.037(7)
C55 0.078(5) 0.179(10) 0.089(6) -0.034(6) -0.005(4) 0.026(6)
C56 0.071(5) 0.080(5) 0.131(6) -0.033(5) -0.021(4) 0.020(4)
C57 0.059(4) 0.068(4) 0.096(5) -0.006(4) -0.006(3) 0.014(3)
C58 0.061(4) 0.065(4) 0.063(3) -0.005(3) 0.013(3) 0.006(3)
C59 0.074(4) 0.096(5) 0.083(5) -0.016(4) 0.002(4) -0.016(4)
C60 0.090(5) 0.120(7) 0.099(5) -0.027(5) -0.004(5) -0.021(5)
C61 0.108(6) 0.118(6) 0.078(5) -0.018(5) -0.007(5) 0.012(5)
C62 0.101(6) 0.128(7) 0.076(5) 0.015(5) 0.016(4) 0.016(5)
C63 0.066(4) 0.092(5) 0.099(5) 0.010(4) 0.007(4) 0.003(4)
C64 0.047(3) 0.059(4) 0.072(4) 0.005(3) 0.006(3) 0.005(3)
C65 0.046(3) 0.061(4) 0.064(3) 0.000(3) -0.002(3) 0.002(3)
C66 0.060(4) 0.082(4) 0.080(4) 0.015(4) 0.001(3) 0.015(3)
C67 0.089(5) 0.098(5) 0.079(4) 0.021(4) 0.015(4) 0.010(4)
C68 0.072(4) 0.101(5) 0.088(5) 0.002(4) 0.022(4) 0.017(4)
C69 0.074(4) 0.113(6) 0.103(5) 0.020(5) 0.020(4) 0.040(4)
C70 0.064(4) 0.100(5) 0.082(4) 0.025(4) 0.014(3) 0.023(4)
C71 0.062(4) 0.083(5) 0.072(4) 0.000(3) 0.010(3) 0.018(3)
C72 0.068(4) 0.123(6) 0.082(4) 0.013(4) 0.015(4) 0.024(4)
C73 0.107(6) 0.190(10) 0.077(5) 0.032(6) 0.032(5) 0.052(7)
C74 0.118(8) 0.205(12) 0.067(5) -0.012(6) 0.002(5) 0.054(8)
C75 0.108(6) 0.147(8) 0.094(6) -0.023(6) -0.024(5) 0.017(6)
C76 0.081(5) 0.120(6) 0.082(5) -0.008(4) -0.021(4) -0.002(4)
C77 0.047(3) 0.039(3) 0.041(2) -0.009(2) -0.005(2) -0.002(2)

loop_
_atom_type_symbol
_atom_type_description
_atom_type_scat_dispersion_real
_atom_type_scat_dispersion_imag
_atom_type_scat_source
C C 0.0181 0.0091 'International Tables Vol C Tables 4.2.6.8 and 6.1.1.4'
H H 0.0000 0.0000 'International Tables Vol C Tables 4.2.6.8 and 6.1.1.4'
N N 0.0311 0.0180 'International Tables Vol C Tables 4.2.6.8 and 6.1.1.4'
Cl Cl 0.3639 0.7018 'International Tables Vol C Tables 4.2.6.8 and 6.1.1.4'
Pd Pd 0.1215 3.9337 'International Tables Vol C Tables 4.2.6.8 and 6.1.1.4'

loop_
_geom_angle_atom_site_label_1
_geom_angle_atom_site_label_2
_geom_angle_atom_site_label_3
_geom_angle
_geom_angle_site_symmetry_1
_geom_angle_site_symmetry_3
_geom_angle_publ_flag
N2 Pd1 C77 99.22(16) . . ?
N2 Pd1 N1 76.63(15) . . ?
C77 Pd1 N1 175.85(15) . . ?
N2 Pd1 Cl1 174.84(12) . . ?
C77 Pd1 Cl1 85.93(13) . . ?
N1 Pd1 Cl1 98.22(11) . . ?
C2 N1 C5 122.0(4) . . ?
C2 N1 Pd1 115.5(3) . . ?
C5 N1 Pd1 122.4(3) . . ?
C3 N2 C41 121.2(4) . . ?
C3 N2 Pd1 116.5(3) . . ?
C41 N2 Pd1 122.2(3) . . ?
C2 C1 H1A 109.5 . . ?
C2 C1 H1B 109.5 . . ?
H1A C1 H1B 109.5 . . ?
C2 C1 H1C 109.5 . . ?
H1A C1 H1C 109.5 . . ?
H1B C1 H1C 109.5 . . ?
N1 C2 C1 126.4(4) . . ?
N1 C2 C3 114.2(4) . . ?
C1 C2 C3 119.4(4) . . ?
N2 C3 C2 117.2(4) . . ?
N2 C3 C4 124.5(5) . . ?
C2 C3 C4 118.3(4) . . ?
C3 C4 H4A 109.5 . . ?
C3 C4 H4B 109.5 . . ?
H4A C4 H4B 109.5 . . ?
C3 C4 H4C 109.5 . . ?
H4A C4 H4C 109.5 . . ?
H4B C4 H4C 109.5 . . ?
C10 C5 C6 121.1(5) . . ?
C10 C5 N1 118.8(4) . . ?
C6 C5 N1 119.8(4) . . ?
C7 C6 C5 117.5(5) . . ?
C7 C6 C15 122.3(4) . . ?
C5 C6 C15 120.3(4) . . ?
C8 C7 C6 123.6(5) . . ?
C8 C7 H7 118.2 . . ?
C6 C7 H7 118.2 . . ?
C7 C8 C9 117.5(5) . . ?
C7 C8 C11 122.1(5) . . ?
C9 C8 C11 120.3(5) . . ?
C10 C9 C8 121.1(5) . . ?
C10 C9 H9 119.4 . . ?
C8 C9 H9 119.4 . . ?
C5 C10 C9 119.0(4) . . ?
C5 C10 C28 120.0(4) . . ?
C9 C10 C28 121.0(5) . . ?
C12 C11 C8 116.2(7) . . ?
C12 C11 C12' 55.2(10) . . ?
C8 C11 C12' 116.6(8) . . ?
C12 C11 H11A 108.2 . . ?
C8 C11 H11A 108.2 . . ?
C12' C11 H11A 135.0 . . ?
C12 C11 H11B 108.2 . . ?
C8 C11 H11B 108.2 . . ?
C12' C11 H11B 55.3 . . ?
H11A C11 H11B 107.4 . . ?
C12 C11 H11C 134.2 . . ?
C8 C11 H11C 109.1 . . ?
C12' C11 H11C 109.4 . . ?
H11A C11 H11C 48.3 . . ?
H11B C11 H11C 61.1 . . ?
C12 C11 H11D 53.3 . . ?
C8 C11 H11D 107.8 . . ?
C12' C11 H11D 106.5 . . ?
H11A C11 H11D 61.3 . . ?
H11B C11 H11D 144.0 . . ?
H11C C11 H11D 107.1 . . ?
C13 C12 C11 122.8(11) . . ?
C13 C12 H11D 97.4 . . ?
C11 C12 H11D 40.7 . . ?
C13 C12 H12A 106.6 . . ?
C11 C12 H12A 106.6 . . ?
H11D C12 H12A 86.7 . . ?
C13 C12 H12B 106.6 . . ?
C11 C12 H12B 106.6 . . ?
H11D C12 H12B 147.3 . . ?
H12A C12 H12B 106.6 . . ?
C12 C13 C14 116.3(12) . . ?
C12 C13 H13A 108.2 . . ?
C14 C13 H13A 108.2 . . ?
C12 C13 H13B 108.2 . . ?
C14 C13 H13B 108.2 . . ?
H13A C13 H13B 107.4 . . ?
C13 C14 H14A 109.5 . . ?
C13 C14 H14B 109.5 . . ?
H14A C14 H14B 109.5 . . ?
C13 C14 H14C 109.5 . . ?
H14A C14 H14C 109.5 . . ?
H14B C14 H14C 109.5 . . ?
C11 C12' C13' 115.5(12) . . ?
C11 C12' H12C 108.4 . . ?
C13' C12' H12C 108.4 . . ?
C11 C12' H12D 108.4 . . ?
C13' C12' H12D 108.4 . . ?
H12C C12' H12D 107.5 . . ?
C14' C13' C12' 108.2(13) . . ?
C14' C13' H13C 110.1 . . ?
C12' C13' H13C 110.1 . . ?
C14' C13' H13D 110.1 . . ?
C12' C13' H13D 110.1 . . ?
H13C C13' H13D 108.4 . . ?
C13' C14' H14D 109.5 . . ?
C13' C14' H14E 109.5 . . ?
H14D C14' H14E 109.5 . . ?
C13' C14' H14F 109.5 . . ?
H14D C14' H14F 109.5 . . ?
H14E C14' H14F 109.5 . . ?
C6 C15 C16 111.0(4) . . ?
C6 C15 C22 112.0(4) . . ?
C16 C15 C22 114.3(4) . . ?
C6 C15 H15 106.3 . . ?
C16 C15 H15 106.3 . . ?
C22 C15 H15 106.3 . . ?
C17 C16 C21 118.8(5) . . ?
C17 C16 C15 121.9(5) . . ?
C21 C16 C15 119.3(5) . . ?
C16 C17 C18 119.8(7) . . ?
C16 C17 H17 120.1 . . ?
C18 C17 H17 120.1 . . ?
C19 C18 C17 121.0(8) . . ?
C19 C18 H18 119.5 . . ?
C17 C18 H18 119.5 . . ?
C18 C19 C20 119.7(7) . . ?
C18 C19 H19 120.1 . . ?
C20 C19 H19 120.1 . . ?
C19 C20 C21 121.0(8) . . ?
C19 C20 H20 119.5 . . ?
C21 C20 H20 119.5 . . ?
C20 C21 C16 119.6(7) . . ?
C20 C21 H21 120.2 . . ?
C16 C21 H21 120.2 . . ?
C23 C22 C27 117.7(5) . . ?
C23 C22 C15 123.3(5) . . ?
C27 C22 C15 118.9(5) . . ?
C22 C23 C24 120.5(6) . . ?
C22 C23 H23 119.8 . . ?
C24 C23 H23 119.8 . . ?
C25 C24 C23 121.5(7) . . ?
C25 C24 H24 119.2 . . ?
C23 C24 H24 119.2 . . ?
C24 C25 C26 119.2(7) . . ?
C24 C25 H25 120.4 . . ?
C26 C25 H25 120.4 . . ?
C25 C26 C27 119.9(7) . . ?
C25 C26 H26 120.1 . . ?
C27 C26 H26 120.1 . . ?
C22 C27 C26 121.1(6) . . ?
C22 C27 H27 119.4 . . ?
C26 C27 H27 119.4 . . ?
C29 C28 C35 114.2(4) . . ?
C29 C28 C10 111.5(4) . . ?
C35 C28 C10 112.3(4) . . ?
C29 C28 H28 106.1 . . ?
C35 C28 H28 106.1 . . ?
C10 C28 H28 106.1 . . ?
C34 C29 C30 118.7(5) . . ?
C34 C29 C28 121.5(5) . . ?
C30 C29 C28 119.8(5) . . ?
C29 C30 C31 119.8(6) . . ?
C29 C30 H30 120.1 . . ?
C31 C30 H30 120.1 . . ?
C32 C31 C30 121.2(7) . . ?
C32 C31 H31 119.4 . . ?
C30 C31 H31 119.4 . . ?
C31 C32 C33 119.2(7) . . ?
C31 C32 H32 120.4 . . ?
C33 C32 H32 120.4 . . ?
C34 C33 C32 120.9(7) . . ?
C34 C33 H33 119.5 . . ?
C32 C33 H33 119.5 . . ?
C33 C34 C29 120.2(6) . . ?
C33 C34 H34 119.9 . . ?
C29 C34 H34 119.9 . . ?
C40 C35 C36 119.0(6) . . ?
C40 C35 C28 122.8(5) . . ?
C36 C35 C28 118.2(5) . . ?
C35 C36 C37 122.0(6) . . ?
C35 C36 H36 119.0 . . ?
C37 C36 H36 119.0 . . ?
C38 C37 C36 118.1(7) . . ?
C38 C37 H37 120.9 . . ?
C36 C37 H37 120.9 . . ?
C39 C38 C37 122.6(7) . . ?
C39 C38 H38 118.7 . . ?
C37 C38 H38 118.7 . . ?
C38 C39 C40 118.5(7) . . ?
C38 C39 H39 120.8 . . ?
C40 C39 H39 120.8 . . ?
C35 C40 C39 119.9(6) . . ?
C35 C40 H40 120.1 . . ?
C39 C40 H40 120.1 . . ?
C46 C41 C42 121.7(5) . . ?
C46 C41 N2 119.1(4) . . ?
C42 C41 N2 118.7(4) . . ?
C43 C42 C41 117.4(5) . . ?
C43 C42 C51 121.4(5) . . ?
C41 C42 C51 121.1(5) . . ?
C44 C43 C42 123.4(5) . . ?
C44 C43 H43 118.3 . . ?
C42 C43 H43 118.3 . . ?
C43 C44 C45 116.8(5) . . ?
C43 C44 C47 122.3(6) . . ?
C45 C44 C47 120.6(6) . . ?
C46 C45 C44 123.0(5) . . ?
C46 C45 H45 118.5 . . ?
C44 C45 H45 118.5 . . ?
C45 C46 C41 117.6(5) . . ?
C45 C46 C64 119.7(5) . . ?
C41 C46 C64 122.6(5) . . ?
C44 C47 C48 110.8(6) . . ?
C44 C47 H47A 109.5 . . ?
C48 C47 H47A 109.5 . . ?
C44 C47 H47B 109.5 . . ?
C48 C47 H47B 109.5 . . ?
H47A C47 H47B 108.1 . . ?
C49 C48 C47 117.1(7) . . ?
C49 C48 H48A 108.0 . . ?
C47 C48 H48A 108.0 . . ?
C49 C48 H48B 108.0 . . ?
C47 C48 H48B 108.0 . . ?
H48A C48 H48B 107.3 . . ?
C48 C49 C50 115.8(9) . . ?
C48 C49 H49A 108.3 . . ?
C50 C49 H49A 108.3 . . ?
C48 C49 H49B 108.3 . . ?
C50 C49 H49B 108.3 . . ?
H49A C49 H49B 107.4 . . ?
C49 C50 H50A 109.5 . . ?
C49 C50 H50B 109.5 . . ?
H50A C50 H50B 109.5 . . ?
C49 C50 H50C 109.5 . . ?
H50A C50 H50C 109.5 . . ?
H50B C50 H50C 109.5 . . ?
C58 C51 C42 114.6(4) . . ?
C58 C51 C52 110.8(4) . . ?
C42 C51 C52 113.7(4) . . ?
C58 C51 H51 105.6 . . ?
C42 C51 H51 105.6 . . ?
C52 C51 H51 105.6 . . ?
C53 C52 C57 117.4(6) . . ?
C53 C52 C51 121.1(6) . . ?
C57 C52 C51 121.5(5) . . ?
C52 C53 C54 122.1(7) . . ?
C52 C53 H53 119.0 . . ?
C54 C53 H53 119.0 . . ?
C55 C54 C53 120.4(8) . . ?
C55 C54 H54 119.8 . . ?
C53 C54 H54 119.8 . . ?
C54 C55 C56 120.1(8) . . ?
C54 C55 H55 119.9 . . ?
C56 C55 H55 119.9 . . ?
C55 C56 C57 119.8(7) . . ?
C55 C56 H56 120.1 . . ?
C57 C56 H56 120.1 . . ?
C52 C57 C56 120.2(6) . . ?
C52 C57 H57 119.9 . . ?
C56 C57 H57 119.9 . . ?
C59 C58 C63 116.6(6) . . ?
C59 C58 C51 118.8(5) . . ?
C63 C58 C51 124.5(5) . . ?
C58 C59 C60 120.5(6) . . ?
C58 C59 H59 119.7 . . ?
C60 C59 H59 119.7 . . ?
C61 C60 C59 121.0(7) . . ?
C61 C60 H60 119.5 . . ?
C59 C60 H60 119.5 . . ?
C62 C61 C60 120.0(7) . . ?
C62 C61 H61 120.0 . . ?
C60 C61 H61 120.0 . . ?
C61 C62 C63 119.7(7) . . ?
C61 C62 H62 120.1 . . ?
C63 C62 H62 120.1 . . ?
C58 C63 C62 122.1(6) . . ?
C58 C63 H63 119.0 . . ?
C62 C63 H63 119.0 . . ?
C46 C64 C71 113.4(5) . . ?
C46 C64 C65 114.0(4) . . ?
C71 C64 C65 110.1(4) . . ?
C46 C64 H64 106.2 . . ?
C71 C64 H64 106.2 . . ?
C65 C64 H64 106.2 . . ?
C66 C65 C70 117.3(5) . . ?
C66 C65 C64 123.1(5) . . ?
C70 C65 C64 119.5(5) . . ?
C65 C66 C67 121.5(5) . . ?
C65 C66 H66 119.2 . . ?
C67 C66 H66 119.2 . . ?
C68 C67 C66 120.1(6) . . ?
C68 C67 H67 120.0 . . ?
C66 C67 H67 120.0 . . ?
C69 C68 C67 118.6(6) . . ?
C69 C68 H68 120.7 . . ?
C67 C68 H68 120.7 . . ?
C68 C69 C70 121.2(6) . . ?
C68 C69 H69 119.4 . . ?
C70 C69 H69 119.4 . . ?
C69 C70 C65 121.3(6) . . ?
C69 C70 H70 119.3 . . ?
C65 C70 H70 119.3 . . ?
C76 C71 C72 118.4(6) . . ?
C76 C71 C64 122.9(6) . . ?
C72 C71 C64 118.7(6) . . ?
C71 C72 C73 120.0(7) . . ?
C71 C72 H72 120.0 . . ?
C73 C72 H72 120.0 . . ?
C74 C73 C72 118.9(8) . . ?
C74 C73 H73 120.6 . . ?
C72 C73 H73 120.6 . . ?
C75 C74 C73 121.5(9) . . ?
C75 C74 H74 119.2 . . ?
C73 C74 H74 119.2 . . ?
C74 C75 C76 120.3(9) . . ?
C74 C75 H75 119.8 . . ?
C76 C75 H75 119.8 . . ?
C75 C76 C71 120.8(8) . . ?
C75 C76 H76 119.6 . . ?
C71 C76 H76 119.6 . . ?
Pd1 C77 H77A 109.5 . . ?
Pd1 C77 H77B 109.5 . . ?
H77A C77 H77B 109.5 . . ?
Pd1 C77 H77C 109.5 . . ?
H77A C77 H77C 109.5 . . ?
H77B C77 H77C 109.5 . . ?

loop_
_geom_bond_atom_site_label_1
_geom_bond_atom_site_label_2
_geom_bond_distance
_geom_bond_site_symmetry_2
_geom_bond_publ_flag
Pd1 N2 2.069(3) . ?
Pd1 C77 2.072(4) . ?
Pd1 N1 2.127(4) . ?
Pd1 Cl1 2.2620(14) . ?
N1 C2 1.291(5) . ?
N1 C5 1.445(6) . ?
N2 C3 1.271(5) . ?
N2 C41 1.464(6) . ?
C1 C2 1.489(6) . ?
C1 H1A 0.9600 . ?
C1 H1B 0.9600 . ?
C1 H1C 0.9600 . ?
C2 C3 1.493(6) . ?
C3 C4 1.518(6) . ?
C4 H4A 0.9600 . ?
C4 H4B 0.9600 . ?
C4 H4C 0.9600 . ?
C5 C10 1.387(6) . ?
C5 C6 1.400(6) . ?
C6 C7 1.377(6) . ?
C6 C15 1.519(6) . ?
C7 C8 1.377(6) . ?
C7 H7 0.9300 . ?
C8 C9 1.398(6) . ?
C8 C11 1.500(6) . ?
C9 C10 1.392(6) . ?
C9 H9 0.9300 . ?
C10 C28 1.525(6) . ?
C11 C12 1.483(8) . ?
C11 C12' 1.506(9) . ?
C11 H11A 0.9700 . ?
C11 H11B 0.9700 . ?
C11 H11C 0.9700 . ?
C11 H11D 0.9700 . ?
C12 C13 1.450(9) . ?
C12 H11D 1.1917 . ?
C12 H12A 0.9700 . ?
C12 H12B 0.9700 . ?
C13 C14 1.494(9) . ?
C13 H13A 0.9700 . ?
C13 H13B 0.9700 . ?
C14 H14A 0.9600 . ?
C14 H14B 0.9600 . ?
C14 H14C 0.9600 . ?
C12' C13' 1.554(10) . ?
C12' H12C 0.9700 . ?
C12' H12D 0.9700 . ?
C13' C14' 1.541(10) . ?
C13' H13C 0.9700 . ?
C13' H13D 0.9700 . ?
C14' H14D 0.9600 . ?
C14' H14E 0.9600 . ?
C14' H14F 0.9600 . ?
C15 C16 1.527(6) . ?
C15 C22 1.527(6) . ?
C15 H15 0.9800 . ?
C16 C17 1.373(7) . ?
C16 C21 1.392(7) . ?
C17 C18 1.397(8) . ?
C17 H17 0.9300 . ?
C18 C19 1.348(10) . ?
C18 H18 0.9300 . ?
C19 C20 1.350(10) . ?
C19 H19 0.9300 . ?
C20 C21 1.389(8) . ?
C20 H20 0.9300 . ?
C21 H21 0.9300 . ?
C22 C23 1.376(7) . ?
C22 C27 1.378(7) . ?
C23 C24 1.384(7) . ?
C23 H23 0.9300 . ?
C24 C25 1.341(9) . ?
C24 H24 0.9300 . ?
C25 C26 1.376(9) . ?
C25 H25 0.9300 . ?
C26 C27 1.385(8) . ?
C26 H26 0.9300 . ?
C27 H27 0.9300 . ?
C28 C29 1.512(7) . ?
C28 C35 1.523(7) . ?
C28 H28 0.9800 . ?
C29 C34 1.393(7) . ?
C29 C30 1.393(7) . ?
C30 C31 1.403(8) . ?
C30 H30 0.9300 . ?
C31 C32 1.354(9) . ?
C31 H31 0.9300 . ?
C32 C33 1.390(9) . ?
C32 H32 0.9300 . ?
C33 C34 1.382(8) . ?
C33 H33 0.9300 . ?
C34 H34 0.9300 . ?
C35 C40 1.375(7) . ?
C35 C36 1.376(7) . ?
C36 C37 1.383(8) . ?
C36 H36 0.9300 . ?
C37 C38 1.363(9) . ?
C37 H37 0.9300 . ?
C38 C39 1.362(9) . ?
C38 H38 0.9300 . ?
C39 C40 1.421(8) . ?
C39 H39 0.9300 . ?
C40 H40 0.9300 . ?
C41 C46 1.389(6) . ?
C41 C42 1.393(6) . ?
C42 C43 1.378(7) . ?
C42 C51 1.524(6) . ?
C43 C44 1.375(7) . ?
C43 H43 0.9300 . ?
C44 C45 1.385(7) . ?
C44 C47 1.548(7) . ?
C45 C46 1.379(7) . ?
C45 H45 0.9300 . ?
C46 C64 1.522(6) . ?
C47 C48 1.607(7) . ?
C47 H47A 0.9700 . ?
C47 H47B 0.9700 . ?
C48 C49 1.462(7) . ?
C48 H48A 0.9700 . ?
C48 H48B 0.9700 . ?
C49 C50 1.492(8) . ?
C49 H49A 0.9700 . ?
C49 H49B 0.9700 . ?
C50 H50A 0.9600 . ?
C50 H50B 0.9600 . ?
C50 H50C 0.9600 . ?
C51 C58 1.521(7) . ?
C51 C52 1.528(7) . ?
C51 H51 0.9800 . ?
C52 C53 1.355(7) . ?
C52 C57 1.377(7) . ?
C53 C54 1.374(9) . ?
C53 H53 0.9300 . ?
C54 C55 1.329(10) . ?
C54 H54 0.9300 . ?
C55 C56 1.354(9) . ?
C55 H55 0.9300 . ?
C56 C57 1.403(8) . ?
C56 H56 0.9300 . ?
C57 H57 0.9300 . ?
C58 C59 1.371(7) . ?
C58 C63 1.374(7) . ?
C59 C60 1.396(8) . ?
C59 H59 0.9300 . ?
C60 C61 1.343(9) . ?
C60 H60 0.9300 . ?
C61 C62 1.334(9) . ?
C61 H61 0.9300 . ?
C62 C63 1.392(8) . ?
C62 H62 0.9300 . ?
C63 H63 0.9300 . ?
C64 C71 1.530(7) . ?
C64 C65 1.544(6) . ?
C64 H64 0.9800 . ?
C65 C66 1.365(7) . ?
C65 C70 1.378(7) . ?
C66 C67 1.393(7) . ?
C66 H66 0.9300 . ?
C67 C68 1.369(8) . ?
C67 H67 0.9300 . ?
C68 C69 1.360(8) . ?
C68 H68 0.9300 . ?
C69 C70 1.372(7) . ?
C69 H69 0.9300 . ?
C70 H70 0.9300 . ?
C71 C76 1.391(8) . ?
C71 C72 1.395(8) . ?
C72 C73 1.404(9) . ?
C72 H72 0.9300 . ?
C73 C74 1.374(11) . ?
C73 H73 0.9300 . ?
C74 C75 1.349(11) . ?
C74 H74 0.9300 . ?
C75 C76 1.371(8) . ?
C75 H75 0.9300 . ?
C76 H76 0.9300 . ?
C77 H77A 0.9600 . ?
C77 H77B 0.9600 . ?
C77 H77C 0.9600 . ?

loop_
_platon_squeeze_void_nr
_platon_squeeze_void_average_x
_platon_squeeze_void_average_y
_platon_squeeze_void_average_z
_platon_squeeze_void_volume
_platon_squeeze_void_count_electrons
1 0.000 0.000 0.000 426.1 29.6
2 0.000 0.500 0.500 426.1 29.7
3 0.245 0.181 0.646 34.5 -1.5
4 0.245 0.319 0.146 34.6 -1.3
5 0.755 0.681 0.854 34.5 -1.5
6 0.755 0.819 0.354 34.6 -1.6
